data_4320417
loop_
_publ_author_name
'Jun Ho Shin'
'Brian M. Bridgewater'
'David G. Churchill'
'Gerard Parkin'

_publ_section_title
;
 Synthesis and Structural Characterization of PhP[(C5Me4)2], a Monodentate
 Chiral Phosphine Derived from Intramolecular C-C Coupling of
 Tetramethylcyclopentadienyl Groups: An Evaluation of Steric and
 Electronic Properties
;
_journal_name_full 'Inorganic Chemistry'
_journal_page_first 5626
_journal_page_last 5635
_journal_paper_doi 10.1021/ic010443j
_journal_volume 40
_journal_year 2001
_chemical_formula_sum 'C12 H17 P S'
_chemical_formula_weight 224.29
_chemical_name_systematic
;
  ?
;
_space_group_IT_number 1
_symmetry_cell_setting triclinic
_symmetry_space_group_name_Hall 'P 1'
_symmetry_space_group_name_H-M 'P 1'
_atom_sites_solution_hydrogens geom
_atom_sites_solution_primary direct
_atom_sites_solution_secondary difmap
_audit_creation_method SHELXL-97
_cell_angle_alpha 75.803(4)
_cell_angle_beta 84.522(3)
_cell_angle_gamma 83.910(4)
_cell_formula_units_Z 2
_cell_length_a 7.1664(13)
_cell_length_b 9.0998(16)
_cell_length_c 10.080(2)
_cell_measurement_temperature 233(2)
_cell_volume 632.0(2)
_computing_cell_refinement 'Bruker SMART'
_computing_data_collection 'Bruker SMART'
_computing_data_reduction 'Bruker SHELXTL'
_computing_molecular_graphics 'Bruker SHELXTL'
_computing_publication_material 'Bruker SHELXTL'
_computing_structure_refinement 'SHELXL-97 (Sheldrick, 1997)'
_computing_structure_solution 'SHELXS-97 (Sheldrick, 1990)'
_diffrn_ambient_temperature 233(2)
_diffrn_measured_fraction_theta_full 0.869
_diffrn_measured_fraction_theta_max 0.869
_diffrn_measurement_device_type 'CCD area detector'
_diffrn_measurement_method 'phi and omega scans'
_diffrn_radiation_monochromator graphite
_diffrn_radiation_source 'fine-focus sealed tube'
_diffrn_radiation_type MoK\a
_diffrn_radiation_wavelength 0.71073
_diffrn_reflns_av_R_equivalents 0.0297
_diffrn_reflns_av_sigmaI/netI 0.0632
_diffrn_reflns_limit_h_max 9
_diffrn_reflns_limit_h_min -8
_diffrn_reflns_limit_k_max 11
_diffrn_reflns_limit_k_min -10
_diffrn_reflns_limit_l_max 12
_diffrn_reflns_limit_l_min -13
_diffrn_reflns_number 4383
_diffrn_reflns_theta_full 28.24
_diffrn_reflns_theta_max 28.24
_diffrn_reflns_theta_min 2.09
_exptl_absorpt_coefficient_mu 0.345
_exptl_absorpt_correction_T_max 0.9342
_exptl_absorpt_correction_T_min 0.9342
_exptl_absorpt_correction_type none
_exptl_crystal_density_diffrn 1.178
_exptl_crystal_density_method 'not measured'
_exptl_crystal_F_000 240
_exptl_crystal_size_max 0.20
_exptl_crystal_size_mid 0.20
_exptl_crystal_size_min 0.20
_refine_diff_density_max 0.312
_refine_diff_density_min -0.282
_refine_diff_density_rms 0.054
_refine_ls_abs_structure_details 'Flack H D (1983), Acta Cryst. A39, 876-881'
_refine_ls_abs_structure_Flack 0.00(13)
_refine_ls_extinction_coef 0.012(3)
_refine_ls_extinction_expression Fc^*^=kFc[1+0.001xFc^2^\l^3^/sin(2\q)]^-1/4^
_refine_ls_extinction_method SHELXL
_refine_ls_goodness_of_fit_ref 1.045
_refine_ls_hydrogen_treatment mixed
_refine_ls_matrix_type full
_refine_ls_number_parameters 259
_refine_ls_number_reflns 3357
_refine_ls_number_restraints 3
_refine_ls_restrained_S_all 1.045
_refine_ls_R_factor_all 0.0780
_refine_ls_R_factor_gt 0.0486
_refine_ls_shift/su_max 0.456
_refine_ls_shift/su_mean 0.002
_refine_ls_structure_factor_coef Fsqd
_refine_ls_weighting_details 'calc w=1/[\s^2^(Fo^2^)+(0.0496P)^2^+0.0000P] where P=(Fo^2^+2Fc^2^)/3'
_refine_ls_weighting_scheme calc
_refine_ls_wR_factor_gt 0.0954
_refine_ls_wR_factor_ref 0.1050
_reflns_number_gt 2487
_reflns_number_total 3357
_reflns_threshold_expression >2sigma(I)
_cod_data_source_file ic010443j_07.cif
_cod_data_source_block ds10
_cod_depositor_comments
;
The following automatic conversions were performed:

'_symmetry_cell_setting' value 'Triclinic' changed to 'triclinic'
according to the built-in table from CIF Core dictionary named
'cif_core.dic' version 2.4.1 from 2010-06-29.

Automatic conversion script
Id: cif_fix_values 1646 2011-03-28 12:23:43Z adriana 
;
_cod_original_cell_volume 632.1(2)
_cod_database_code 4320417

loop_
_symmetry_equiv_pos_as_xyz
'x, y, z'

loop_
_atom_site_label
_atom_site_type_symbol
_atom_site_fract_x
_atom_site_fract_y
_atom_site_fract_z
_atom_site_U_iso_or_equiv
_atom_site_adp_type
_atom_site_occupancy
_atom_site_symmetry_multiplicity
_atom_site_calc_flag
_atom_site_refinement_flags
_atom_site_disorder_assembly
_atom_site_disorder_group
P1 P -0.29601(16) -0.10347(12) 1.77282(13) 0.0373(3) Uani 1 1 d . . .
S1 S -0.3578(2) 0.10415(14) 1.66831(16) 0.0600(5) Uani 1 1 d . . .
C1 C -0.5527(9) -0.0441(8) 1.9863(8) 0.091(2) Uani 1 1 d . . .
H1A H -0.5087 0.0565 1.9696 0.136 Uiso 1 1 calc R . .
H1B H -0.5947 -0.0778 2.0824 0.136 Uiso 1 1 calc R . .
H1C H -0.6565 -0.0404 1.9301 0.136 Uiso 1 1 calc R . .
C2 C -0.3954(7) -0.1531(6) 1.9504(5) 0.0484(13) Uani 1 1 d . . .
H2A H -0.4455 -0.2537 1.9659 0.058 Uiso 1 1 calc R . .
C3 C -0.2242(9) -0.1738(8) 2.0347(6) 0.0753(19) Uani 1 1 d . . .
H3A H -0.1955 -0.0753 2.0470 0.090 Uiso 1 1 calc R . .
H3B H -0.2501 -0.2407 2.1255 0.090 Uiso 1 1 calc R . .
C4 C -0.0593(9) -0.2432(8) 1.9591(6) 0.0661(16) Uani 1 1 d . . .
H4A H -0.0778 -0.3488 1.9606 0.079 Uiso 1 1 calc R . .
H4B H 0.0574 -0.2420 2.0021 0.079 Uiso 1 1 calc R . .
C5 C -0.0493(7) -0.1476(6) 1.8129(5) 0.0499(14) Uani 1 1 d . . .
H5A H 0.0008 -0.0508 1.8142 0.060 Uiso 1 1 calc R . .
C6 C 0.0785(8) -0.2183(7) 1.7111(7) 0.0716(18) Uani 1 1 d . . .
H6A H 0.0460 -0.3209 1.7181 0.107 Uiso 1 1 calc R . .
H6B H 0.2085 -0.2215 1.7318 0.107 Uiso 1 1 calc R . .
H6C H 0.0623 -0.1576 1.6187 0.107 Uiso 1 1 calc R . .
C21 C -0.3530(6) -0.2473(5) 1.6895(5) 0.0365(11) Uani 1 1 d . . .
C22 C -0.3664(6) -0.3968(5) 1.7579(5) 0.0434(12) Uani 1 1 d . . .
H22A H -0.3511 -0.4262 1.8526 0.052 Uiso 1 1 calc R . .
C23 C -0.4020(7) -0.5047(6) 1.6903(6) 0.0535(14) Uani 1 1 d . . .
H23A H -0.4145 -0.6059 1.7389 0.064 Uiso 1 1 calc R . .
C24 C -0.4188(7) -0.4621(7) 1.5509(6) 0.0545(15) Uani 1 1 d . . .
H24A H -0.4399 -0.5353 1.5038 0.065 Uiso 1 1 calc R . .
C25 C -0.4051(8) -0.3145(7) 1.4805(7) 0.0554(13) Uani 1 1 d . . .
H25A H -0.4179 -0.2869 1.3855 0.066 Uiso 1 1 calc R . .
C26 C -0.3724(6) -0.2053(6) 1.5478(5) 0.0442(13) Uani 1 1 d . . .
H26A H -0.3633 -0.1039 1.4989 0.053 Uiso 1 1 calc R . .
P2 P 0.24603(15) 0.39712(14) 1.25603(12) 0.0379(3) Uani 1 1 d . . .
S2 S 0.47999(18) 0.49312(17) 1.19260(14) 0.0571(4) Uani 1 1 d . . .
C11 C 0.2872(10) 0.0749(7) 1.3416(7) 0.085(2) Uani 1 1 d . . .
H11A H 0.1689 0.0656 1.3062 0.127 Uiso 1 1 calc R . .
H11B H 0.3131 -0.0111 1.4180 0.127 Uiso 1 1 calc R . .
H11C H 0.3877 0.0764 1.2697 0.127 Uiso 1 1 calc R . .
C12 C 0.2748(7) 0.2202(6) 1.3893(5) 0.0477(14) Uani 1 1 d . . .
H12A H 0.3947 0.2216 1.4301 0.057 Uiso 1 1 calc R . .
C13 C 0.1161(9) 0.2373(8) 1.4997(6) 0.075(2) Uani 1 1 d . . .
H13A H -0.0004 0.2046 1.4771 0.090 Uiso 1 1 calc R . .
H13B H 0.1498 0.1741 1.5892 0.090 Uiso 1 1 calc R . .
C14 C 0.0885(8) 0.4026(8) 1.5045(6) 0.0699(18) Uani 1 1 d . . .
H14A H 0.1955 0.4299 1.5444 0.084 Uiso 1 1 calc R . .
H14B H -0.0262 0.4210 1.5613 0.084 Uiso 1 1 calc R . .
C15 C 0.0727(7) 0.4987(7) 1.3574(5) 0.0500(14) Uani 1 1 d . . .
H15A H -0.0544 0.4919 1.3296 0.060 Uiso 1 1 calc R . .
C16 C 0.1011(8) 0.6652(7) 1.3399(6) 0.0677(18) Uani 1 1 d . . .
H16A H 0.2266 0.6745 1.3638 0.102 Uiso 1 1 calc R . .
H16B H 0.0087 0.7087 1.3995 0.102 Uiso 1 1 calc R . .
H16C H 0.0862 0.7191 1.2453 0.102 Uiso 1 1 calc R . .
C31 C 0.1315(7) 0.3560(5) 1.1181(5) 0.0379(11) Uani 1 1 d . . .
C32 C -0.0501(7) 0.3130(6) 1.1352(5) 0.0503(13) Uani 1 1 d . . .
H32A H -0.1199 0.3091 1.2197 0.060 Uiso 1 1 calc R . .
C33 C -0.1301(8) 0.2757(6) 1.0306(7) 0.0601(16) Uani 1 1 d . . .
H33A H -0.2548 0.2487 1.0432 0.072 Uiso 1 1 calc R . .
C34 C -0.0285(9) 0.2778(6) 0.9073(6) 0.0589(17) Uani 1 1 d . . .
H34A H -0.0817 0.2500 0.8363 0.071 Uiso 1 1 calc R . .
C35 C 0.1508(8) 0.3206(7) 0.8898(6) 0.0595(16) Uani 1 1 d . . .
H35A H 0.2201 0.3228 0.8054 0.071 Uiso 1 1 calc R . .
C36 C 0.2327(7) 0.3608(6) 0.9926(5) 0.0477(13) Uani 1 1 d . . .
H36A H 0.3558 0.3912 0.9781 0.057 Uiso 1 1 calc R . .

loop_
_atom_site_aniso_label
_atom_site_aniso_U_11
_atom_site_aniso_U_22
_atom_site_aniso_U_33
_atom_site_aniso_U_23
_atom_site_aniso_U_13
_atom_site_aniso_U_12
P1 0.0450(8) 0.0253(6) 0.0431(8) -0.0096(6) -0.0069(7) -0.0035(6)
S1 0.0780(11) 0.0268(7) 0.0734(11) -0.0055(7) -0.0203(9) 0.0014(7)
C1 0.092(5) 0.086(5) 0.096(6) -0.042(4) 0.023(4) 0.003(4)
C2 0.057(3) 0.041(3) 0.052(3) -0.021(3) 0.004(3) -0.009(2)
C3 0.098(5) 0.090(5) 0.042(4) -0.018(4) -0.008(4) -0.019(4)
C4 0.070(4) 0.069(4) 0.058(4) -0.001(3) -0.035(3) -0.007(3)
C5 0.056(3) 0.040(3) 0.057(4) -0.009(3) -0.015(3) -0.012(2)
C6 0.050(4) 0.075(4) 0.095(5) -0.035(4) -0.005(3) 0.004(3)
C21 0.028(2) 0.033(2) 0.052(3) -0.016(2) -0.003(2) -0.002(2)
C22 0.051(3) 0.036(3) 0.046(3) -0.013(2) -0.004(3) -0.004(2)
C23 0.055(3) 0.040(3) 0.072(4) -0.027(3) -0.004(3) -0.003(2)
C24 0.046(3) 0.063(4) 0.066(4) -0.035(3) -0.006(3) -0.012(3)
C25 0.059(3) 0.070(4) 0.047(3) -0.031(3) -0.005(3) -0.010(3)
C26 0.045(3) 0.045(3) 0.041(3) -0.007(2) -0.012(2) 0.000(2)
P2 0.0357(8) 0.0475(8) 0.0305(7) -0.0104(6) -0.0018(6) -0.0007(6)
S2 0.0498(9) 0.0785(10) 0.0476(9) -0.0216(8) 0.0082(7) -0.0211(7)
C11 0.121(6) 0.047(4) 0.081(5) -0.003(3) -0.031(4) 0.011(4)
C12 0.048(3) 0.053(3) 0.036(3) 0.003(2) -0.013(3) 0.002(3)
C13 0.068(4) 0.101(6) 0.042(4) 0.011(4) 0.003(3) -0.012(4)
C14 0.058(4) 0.110(6) 0.038(3) -0.020(4) 0.014(3) -0.002(4)
C15 0.038(3) 0.076(4) 0.038(3) -0.025(3) -0.001(2) 0.010(3)
C16 0.071(4) 0.076(4) 0.067(4) -0.042(4) -0.015(3) 0.016(3)
C31 0.044(3) 0.034(3) 0.037(3) -0.012(2) -0.012(2) 0.003(2)
C32 0.048(3) 0.056(3) 0.049(3) -0.020(3) -0.004(3) 0.002(3)
C33 0.051(4) 0.060(4) 0.080(5) -0.030(3) -0.026(3) 0.001(3)
C34 0.071(4) 0.054(4) 0.061(4) -0.032(3) -0.033(4) 0.020(3)
C35 0.063(4) 0.072(4) 0.048(4) -0.025(3) -0.009(3) 0.006(3)
C36 0.052(3) 0.063(3) 0.034(3) -0.021(3) -0.008(3) -0.002(3)

loop_
_atom_type_symbol
_atom_type_description
_atom_type_scat_dispersion_real
_atom_type_scat_dispersion_imag
_atom_type_scat_source
C C 0.0033 0.0016 'International Tables Vol C Tables 4.2.6.8 and 6.1.1.4'
H H 0.0000 0.0000 'International Tables Vol C Tables 4.2.6.8 and 6.1.1.4'
P P 0.1023 0.0942 'International Tables Vol C Tables 4.2.6.8 and 6.1.1.4'
S S 0.1246 0.1234 'International Tables Vol C Tables 4.2.6.8 and 6.1.1.4'

loop_
_geom_angle_atom_site_label_1
_geom_angle_atom_site_label_2
_geom_angle_atom_site_label_3
_geom_angle
_geom_angle_site_symmetry_1
_geom_angle_site_symmetry_3
_geom_angle_publ_flag
C21 P1 C2 107.5(2) . . ?
C21 P1 C5 106.9(2) . . ?
C2 P1 C5 96.1(2) . . ?
C21 P1 S1 113.28(17) . . ?
C2 P1 S1 116.69(18) . . ?
C5 P1 S1 114.76(17) . . ?
C1 C2 C3 115.0(5) . . ?
C1 C2 P1 115.0(4) . . ?
C3 C2 P1 103.8(4) . . ?
C4 C3 C2 108.3(5) . . ?
C3 C4 C5 106.7(5) . . ?
C4 C5 C6 115.0(5) . . ?
C4 C5 P1 104.0(4) . . ?
C6 C5 P1 115.5(4) . . ?
C22 C21 C26 118.8(4) . . ?
C22 C21 P1 122.8(4) . . ?
C26 C21 P1 118.3(3) . . ?
C21 C22 C23 121.4(5) . . ?
C24 C23 C22 119.1(5) . . ?
C25 C24 C23 120.7(5) . . ?
C24 C25 C26 120.6(6) . . ?
C25 C26 C21 119.4(5) . . ?
C31 P2 C12 107.7(2) . . ?
C31 P2 C15 109.2(2) . . ?
C12 P2 C15 96.4(3) . . ?
C31 P2 S2 112.74(18) . . ?
C12 P2 S2 113.78(18) . . ?
C15 P2 S2 115.7(2) . . ?
C11 C12 C13 115.6(5) . . ?
C11 C12 P2 116.1(4) . . ?
C13 C12 P2 104.3(4) . . ?
C14 C13 C12 108.0(5) . . ?
C13 C14 C15 108.2(5) . . ?
C16 C15 C14 114.1(5) . . ?
C16 C15 P2 114.6(4) . . ?
C14 C15 P2 103.1(4) . . ?
C32 C31 C36 118.8(4) . . ?
C32 C31 P2 122.3(4) . . ?
C36 C31 P2 118.9(4) . . ?
C33 C32 C31 120.9(5) . . ?
C32 C33 C34 120.2(5) . . ?
C35 C34 C33 119.0(5) . . ?
C34 C35 C36 121.7(6) . . ?
C35 C36 C31 119.3(5) . . ?

loop_
_geom_bond_atom_site_label_1
_geom_bond_atom_site_label_2
_geom_bond_distance
_geom_bond_site_symmetry_2
_geom_bond_publ_flag
P1 C21 1.817(5) . ?
P1 C2 1.828(5) . ?
P1 C5 1.832(5) . ?
P1 S1 1.9521(17) . ?
C1 C2 1.499(7) . ?
C2 C3 1.528(7) . ?
C3 C4 1.510(8) . ?
C4 C5 1.517(8) . ?
C5 C6 1.524(7) . ?
C21 C22 1.375(6) . ?
C21 C26 1.402(6) . ?
C22 C23 1.382(7) . ?
C23 C24 1.376(7) . ?
C24 C25 1.365(8) . ?
C25 C26 1.383(7) . ?
P2 C31 1.813(5) . ?
P2 C12 1.833(5) . ?
P2 C15 1.849(5) . ?
P2 S2 1.9532(17) . ?
C11 C12 1.506(8) . ?
C12 C13 1.537(8) . ?
C13 C14 1.508(9) . ?
C14 C15 1.534(8) . ?
C15 C16 1.516(8) . ?
C31 C32 1.381(6) . ?
C31 C36 1.390(6) . ?
C32 C33 1.375(7) . ?
C33 C34 1.376(8) . ?
C34 C35 1.365(8) . ?
C35 C36 1.379(7) . ?
